data_7201404
loop_
_publ_author_name
'Gajda, Roman'
'Katrusiak, Andrzej'
'Crassous, Jeanne'

_publ_section_title
;
 Pressure-controlled aggregation in carboxylic acids. A case study on
 the polymorphism of bromochlorofluoroacetic acid
;
_journal_issue 12
_journal_name_full CrystEngComm
_journal_page_first 2668
_journal_paper_doi 10.1039/b910409g
_journal_volume 11
_journal_year 2009
_chemical_formula_moiety 'C2 H Br Cl F O2'
_chemical_formula_sum 'C2 H Br Cl F O2'
_chemical_formula_weight 191.39
_chemical_name_common 'bromochlorofluorocarboxylic acid'
_chemical_name_systematic
;
bromochlorofluorocarboxylic acid
;
_space_group_IT_number 14
_symmetry_cell_setting monoclinic
_symmetry_space_group_name_Hall '-P 2ybc'
_symmetry_space_group_name_H-M 'P 1 21/c 1'
_atom_sites_solution_hydrogens geom
_atom_sites_solution_primary direct
_atom_sites_solution_secondary difmap
_audit_creation_method SHELXL-97
_cell_angle_alpha 90.00
_cell_angle_beta 95.553(14)
_cell_angle_gamma 90.00
_cell_formula_units_Z 4
_cell_length_a 7.898(2)
_cell_length_b 7.840(3)
_cell_length_c 8.043(2)
_cell_measurement_reflns_used 1261
_cell_measurement_temperature 293(2)
_cell_measurement_theta_max 25.0
_cell_measurement_theta_min 3.64
_cell_volume 495.7(3)
_computing_cell_refinement 'CrysAlis (Oxford Diffraction, 2004)'
_computing_data_collection 'CrysAlis (Oxford Diffraction, 2004)'
_computing_data_reduction 'CrysAlis (Oxford Diffraction, 2004)'
_computing_molecular_graphics 'X-seed 2.0'
_computing_publication_material 'X-seed 2.0'
_computing_structure_refinement 'SHELXL-97 (Sheldrick, 1997)'
_computing_structure_solution 'SHELXS-97 (Sheldrick, 1990)'
_diffrn_ambient_pressure 800000
_diffrn_ambient_temperature 293(2)
_diffrn_measured_fraction_theta_full 0.366
_diffrn_measured_fraction_theta_max 0.366
_diffrn_measurement_device_type 'Kuma KM4CCD \k geometry'
_diffrn_measurement_method '\w scans'
_diffrn_radiation_monochromator graphite
_diffrn_radiation_source 'fine-focus sealed tube'
_diffrn_radiation_type MoK\a
_diffrn_radiation_wavelength 0.71073
_diffrn_reflns_av_R_equivalents 0.0508
_diffrn_reflns_av_sigmaI/netI 0.0220
_diffrn_reflns_limit_h_max 7
_diffrn_reflns_limit_h_min -7
_diffrn_reflns_limit_k_max 7
_diffrn_reflns_limit_k_min -7
_diffrn_reflns_limit_l_max 9
_diffrn_reflns_limit_l_min -9
_diffrn_reflns_number 2252
_diffrn_reflns_theta_full 25.00
_diffrn_reflns_theta_max 25.00
_diffrn_reflns_theta_min 3.64
_exptl_absorpt_coefficient_mu 8.731
_exptl_absorpt_correction_T_max 0.488
_exptl_absorpt_correction_T_min 0.33
_exptl_absorpt_correction_type analytical
_exptl_absorpt_process_details
;
Katrusiak, A. (2003). REDSHADE - Program for correcting
reflections intensities for DAC absorption, gasket shadowing
and sample crystal absorption. Adam Mickiewicz University, Pozna\'n.

Katrusiak, A. (2004). Z. Kristallogr. 219, 461-467
;
_exptl_crystal_colour colourless
_exptl_crystal_density_diffrn 2.565
_exptl_crystal_density_method 'not measured'
_exptl_crystal_description disc
_exptl_crystal_F_000 360
_exptl_crystal_size_max 0.470
_exptl_crystal_size_mid 0.460
_exptl_crystal_size_min 0.085
_refine_diff_density_max 0.564
_refine_diff_density_min -0.475
_refine_diff_density_rms 0.125
_refine_ls_extinction_method none
_refine_ls_goodness_of_fit_ref 1.203
_refine_ls_hydrogen_treatment constr
_refine_ls_matrix_type full
_refine_ls_number_parameters 55
_refine_ls_number_reflns 320
_refine_ls_number_restraints 0
_refine_ls_restrained_S_all 1.203
_refine_ls_R_factor_all 0.0589
_refine_ls_R_factor_gt 0.0575
_refine_ls_shift/su_max 0.000
_refine_ls_shift/su_mean 0.000
_refine_ls_structure_factor_coef Fsqd
_refine_ls_weighting_details 'calc w=1/[\s^2^(Fo^2^)+(0.0959P)^2^+4.4939P] where P=(Fo^2^+2Fc^2^)/3'
_refine_ls_weighting_scheme calc
_refine_ls_wR_factor_gt 0.1732
_refine_ls_wR_factor_ref 0.1751
_reflns_number_gt 308
_reflns_number_total 320
_reflns_threshold_expression >2sigma(I)
_cod_data_source_file b910409g.txt
_cod_data_source_block bromochlorofluorocarboxylic_acid_3
_cod_depositor_comments
;
The following automatic conversions were performed:
'_symmetry_cell_setting' value 'Monoclinic' changed to 'monoclinic'
according to '/home/saulius/struct/CIF-dictionaries/cif_core.dic'
dictionary named 'cif_core.dic' version 2.4.1 from 2010-06-29.

Automatic conversion script
Id: cif_fix_enum 1527 2010-12-29 10:47:43Z saulius 
;
_cod_original_cell_volume 495.6(2)
_cod_original_sg_symbol_H-M 'P 21/c'
_cod_database_code 7201404

loop_
_symmetry_equiv_pos_as_xyz
'x, y, z'
'-x, y+1/2, -z+1/2'
'-x, -y, -z'
'x, -y-1/2, z-1/2'

loop_
_atom_site_label
_atom_site_type_symbol
_atom_site_fract_x
_atom_site_fract_y
_atom_site_fract_z
_atom_site_U_iso_or_equiv
_atom_site_adp_type
_atom_site_occupancy
_atom_site_symmetry_multiplicity
_atom_site_calc_flag
_atom_site_refinement_flags
_atom_site_disorder_assembly
_atom_site_disorder_group
Br1 Br 0.4764(4) 0.1409(4) -0.1938(3) 0.0499(13) Uani 0.451(9) 1 d P . .
Br2 Br 0.2447(3) -0.0256(3) -0.4786(2) 0.0462(11) Uani 0.549(9) 1 d P . .
Cl1 Cl 0.4764(4) 0.1409(4) -0.1938(3) 0.0499(13) Uani 0.549(9) 1 d P . .
Cl2 Cl 0.2447(3) -0.0256(3) -0.4786(2) 0.0462(11) Uani 0.451(9) 1 d P . .
F1 F 0.2103(14) 0.2788(14) -0.3476(11) 0.058(3) Uani 1 1 d . . .
C1 C 0.138(2) 0.057(2) -0.1712(17) 0.031(4) Uiso 1 1 d . . .
C2 C 0.2589(19) 0.1204(18) -0.2967(15) 0.027(3) Uiso 1 1 d . . .
O1 O 0.1882(15) -0.0742(14) -0.0870(12) 0.039(3) Uani 1 1 d . . .
O2 O 0.0064(16) 0.1356(16) -0.1606(12) 0.040(3) Uani 1 1 d . . .
H1 H 0.1234 -0.0926 -0.0153 0.058 Uiso 1 1 calc R . .

loop_
_atom_site_aniso_label
_atom_site_aniso_U_11
_atom_site_aniso_U_22
_atom_site_aniso_U_33
_atom_site_aniso_U_23
_atom_site_aniso_U_13
_atom_site_aniso_U_12
Br1 0.026(4) 0.076(4) 0.0472(18) -0.0016(12) -0.002(2) -0.0111(10)
Br2 0.048(4) 0.058(3) 0.0324(15) -0.0090(9) 0.0065(19) -0.0008(8)
Cl1 0.026(4) 0.076(4) 0.0472(18) -0.0016(12) -0.002(2) -0.0111(10)
Cl2 0.048(4) 0.058(3) 0.0324(15) -0.0090(9) 0.0065(19) -0.0008(8)
F1 0.098(14) 0.017(12) 0.065(6) 0.022(5) 0.037(8) 0.008(4)
O1 0.046(15) 0.030(15) 0.043(6) 0.007(5) 0.018(8) 0.006(4)
O2 0.030(16) 0.055(15) 0.033(6) 0.005(5) 0.003(8) 0.007(5)

loop_
_atom_type_symbol
_atom_type_description
_atom_type_scat_dispersion_real
_atom_type_scat_dispersion_imag
_atom_type_scat_source
C C 0.0033 0.0016 'International Tables Vol C Tables 4.2.6.8 and 6.1.1.4'
H H 0.0000 0.0000 'International Tables Vol C Tables 4.2.6.8 and 6.1.1.4'
O O 0.0106 0.0060 'International Tables Vol C Tables 4.2.6.8 and 6.1.1.4'
F F 0.0171 0.0103 'International Tables Vol C Tables 4.2.6.8 and 6.1.1.4'
Cl Cl 0.1484 0.1585 'International Tables Vol C Tables 4.2.6.8 and 6.1.1.4'
Br Br -0.2901 2.4595 'International Tables Vol C Tables 4.2.6.8 and 6.1.1.4'

loop_
_geom_angle_atom_site_label_1
_geom_angle_atom_site_label_2
_geom_angle_atom_site_label_3
_geom_angle
_geom_angle_site_symmetry_1
_geom_angle_site_symmetry_3
_geom_angle_publ_flag
O2 C1 O1 126.4(12) . . ?
O2 C1 C2 118.1(13) . . ?
O1 C1 C2 115.5(12) . . ?
F1 C2 C1 108.7(10) . . ?
F1 C2 Br1 106.3(9) . . ?
C1 C2 Br1 110.2(10) . . ?
F1 C2 Cl1 106.3(9) . . ?
C1 C2 Cl1 110.2(10) . . ?
Br1 C2 Cl1 0.0(2) . . ?
F1 C2 Br2 109.5(9) . . ?
C1 C2 Br2 109.0(10) . . ?
Br1 C2 Br2 113.1(7) . . ?
Cl1 C2 Br2 113.1(7) . . ?
F1 C2 Cl2 109.5(9) . . ?
C1 C2 Cl2 109.0(10) . . ?
Br1 C2 Cl2 113.1(7) . . ?
Cl1 C2 Cl2 113.1(7) . . ?
Br2 C2 Cl2 0.00(15) . . ?

loop_
_geom_bond_atom_site_label_1
_geom_bond_atom_site_label_2
_geom_bond_distance
_geom_bond_site_symmetry_2
_geom_bond_publ_flag
Br1 C2 1.840(16) . ?
Br2 C2 1.853(13) . ?
Cl1 C2 1.840(16) . ?
Cl2 C2 1.853(13) . ?
F1 C2 1.352(17) . ?
C1 O2 1.220(18) . ?
C1 O1 1.273(17) . ?
C1 C2 1.536(19) . ?

loop_
_geom_torsion_atom_site_label_1
_geom_torsion_atom_site_label_2
_geom_torsion_atom_site_label_3
_geom_torsion_atom_site_label_4
_geom_torsion
_geom_torsion_site_symmetry_1
_geom_torsion_site_symmetry_2
_geom_torsion_site_symmetry_3
_geom_torsion_site_symmetry_4
_geom_torsion_publ_flag
O2 C1 C2 F1 13(2) . . . . ?
O1 C1 C2 F1 -166.1(14) . . . . ?
O2 C1 C2 Br1 129.6(16) . . . . ?
O1 C1 C2 Br1 -50.0(17) . . . . ?
O2 C1 C2 Cl1 129.6(16) . . . . ?
O1 C1 C2 Cl1 -50.0(17) . . . . ?
O2 C1 C2 Br2 -105.8(17) . . . . ?
O1 C1 C2 Br2 74.6(16) . . . . ?
O2 C1 C2 Cl2 -105.8(17) . . . . ?
O1 C1 C2 Cl2 74.6(16) . . . . ?
